data_7117343
loop_
_publ_author_name
'Elena L. Harty'
'Alex R. Ha'
'Mark R. Warren'
'Amber L. Thompson'
'David R. Allan'
'Andrew L. Goodwin'
'Nicholas P. Funnell'

_publ_section_title
;
 Reversible piezochromism in a molecular wine-rack
;
_journal_name_full Chem.Commun.
_journal_page_first 10608
_journal_paper_doi 10.1039/C5cc02916C
_journal_volume 51
_journal_year 2015
_chemical_absolute_configuration .
_chemical_compound_source 'TCI Chemicals'
_chemical_formula_moiety 'C12 H9 N3 O2 S1'
_chemical_formula_sum 'C12 H9 N3 O2 S'
_chemical_formula_weight 259.29
_chemical_name_common ROY
_chemical_name_systematic 5-methyl-2-((2-nitrophenyl)amino)-3-thiophenecarbonitrile
_space_group_IT_number 14
_symmetry_cell_setting monoclinic
_symmetry_space_group_name_Hall '-P 2yn'
_symmetry_space_group_name_H-M 'P 1 21/n 1'
_atom_sites_solution_hydrogens difmap
_atom_sites_solution_primary direct
_audit_creation_date 15-02-27
_audit_creation_method CRYSTALS_ver_14.40
_audit_update_record
;
2015-04-07 deposited with the CCDC.
2015-05-20 downloaded from the CCDC.
;
_cell_angle_alpha 90
_cell_angle_beta 91.0663(17)
_cell_angle_gamma 90
_cell_formula_units_Z 4
_cell_length_a 8.45062(16)
_cell_length_b 15.9403(3)
_cell_length_c 8.46555(13)
_cell_measurement_reflns_used 4386
_cell_measurement_temperature 30
_cell_measurement_theta_max 31
_cell_measurement_theta_min 2
_cell_volume 1140.16(4)
_computing_cell_refinement 'CrysAlis, (Oxford Diffraction, 2002)'
_computing_data_collection Rigaku
_computing_data_reduction 'CrysAlis, (Oxford Diffraction, 2002)'
_computing_publication_material 'CRYSTALS (Betteridge et al., 2003)'
_computing_structure_refinement 'CRYSTALS (Betteridge et al., 2003)'
_computing_structure_solution 'User-defined model'
_diffrn_ambient_temperature 30
_diffrn_measured_fraction_theta_full 0.974
_diffrn_measured_fraction_theta_max 0.907
_diffrn_measurement_device Synchrotron
_diffrn_measurement_device_type Synchrotron
_diffrn_measurement_method \w/2\q
_diffrn_radiation_monochromator graphite
_diffrn_radiation_type Synchrotron
_diffrn_radiation_wavelength 0.68890
_diffrn_reflns_av_R_equivalents 0.053
_diffrn_reflns_limit_h_max 11
_diffrn_reflns_limit_h_min -12
_diffrn_reflns_limit_k_max 23
_diffrn_reflns_limit_k_min -23
_diffrn_reflns_limit_l_max 12
_diffrn_reflns_limit_l_min -11
_diffrn_reflns_number 15136
_diffrn_reflns_theta_full 25.164
_diffrn_reflns_theta_max 31.854
_diffrn_reflns_theta_min 2.477
_diffrn_standards_interval_count .
_diffrn_standards_interval_time .
_diffrn_standards_number 0
_exptl_absorpt_coefficient_mu 0.280
_exptl_absorpt_correction_T_max 0.99
_exptl_absorpt_correction_T_min 0.85
_exptl_absorpt_correction_type multi-scan
_exptl_absorpt_process_details 'DENZO/SCALEPACK (Otwinowski & Minor, 1997)'
_exptl_crystal_colour yellow
_exptl_crystal_density_diffrn 1.510
_exptl_crystal_density_method 'not measured'
_exptl_crystal_description block
_exptl_crystal_F_000 536
_exptl_crystal_recrystallization_method 'Re-crystallisation from solvent: Dichloromethane'
_exptl_crystal_size_max 0.100
_exptl_crystal_size_mid 0.050
_exptl_crystal_size_min 0.050
_refine_diff_density_max 0.55
_refine_diff_density_min -0.47
_refine_ls_extinction_method None
_refine_ls_goodness_of_fit_ref 0.9081
_refine_ls_hydrogen_treatment constr
_refine_ls_matrix_type full
_refine_ls_number_parameters 163
_refine_ls_number_reflns 3881
_refine_ls_number_restraints 0
_refine_ls_R_factor_all 0.0543
_refine_ls_R_factor_gt 0.0420
_refine_ls_shift/su_max 0.0002658
_refine_ls_shift/su_mean 0.0000296
_refine_ls_structure_factor_coef Fsqd
_refine_ls_weighting_details
;
 Method= Modified Sheldrick 
 w=1/[\s^2^(F^2^) + ( 0.04P)^2^ + 1.48P] 
 ,where P=(max(Fo^2^,0) + 2Fc^2^)/3 
;
_refine_ls_weighting_scheme calc
_refine_ls_wR_factor_all 0.1033
_refine_ls_wR_factor_gt 0.0962
_refine_ls_wR_factor_ref 0.1033
_reflns_limit_h_max 12
_reflns_limit_h_min -12
_reflns_limit_k_max 23
_reflns_limit_k_min 0
_reflns_limit_l_max 12
_reflns_limit_l_min 0
_reflns_number_gt 3291
_reflns_number_total 3890
_reflns_threshold_expression I>2.0\s(I)
_oxford_diffrn_Wilson_B_factor 0.00
_oxford_diffrn_Wilson_scale 0.00
_oxford_refine_ls_r_factor_ref 0.0543
_oxford_refine_ls_scale 4.93(8)
_oxford_reflns_number_all 3881
_oxford_reflns_threshold_expression_ref I>-3.0\s(I)
_oxford_structure_analysis_title 'ROY Y-form, 30 K'
_cod_data_source_file c5cc02916c3.cif
_cod_data_source_block ROY_Y_30K
_cod_original_cell_volume 1140.16(3)
_cod_original_sg_symbol_H-M 'P 1 21/n 1 '
_cod_original_formula_sum 'C12 H9 N3 O2 S1'
_cod_database_code 7117343

loop_
_symmetry_equiv_pos_as_xyz
x,y,z
-x,-y,-z
-x+1/2,y+1/2,-z+1/2
x+1/2,-y+1/2,z+1/2

loop_
_atom_site_label
_atom_site_type_symbol
_atom_site_fract_x
_atom_site_fract_y
_atom_site_fract_z
_atom_site_U_iso_or_equiv
_atom_site_occupancy
_atom_site_adp_type
_atom_site_refinement_flags_posn
_atom_site_refinement_flags_adp
_atom_site_refinement_flags_occupancy
_atom_site_disorder_assembly
_atom_site_disorder_group
_atom_site_attached_hydrogens
S1 S 0.79100(4) 0.38451(2) 0.11294(4) 0.0082 1.0000 Uani . . . . . .
C2 C 0.98418(17) 0.35161(8) 0.08679(16) 0.0088 1.0000 Uani . . . . . .
C3 C 1.03870(17) 0.30731(8) 0.21429(16) 0.0088 1.0000 Uani . . . . . .
C4 C 0.92274(17) 0.29906(8) 0.33387(16) 0.0086 1.0000 Uani . . . . . .
C5 C 0.78122(17) 0.33796(8) 0.29635(16) 0.0081 1.0000 Uani . . . . . .
C7 C 0.63175(17) 0.39143(8) 0.51873(16) 0.0079 1.0000 Uani . . . . . .
C8 C 0.76438(17) 0.43559(9) 0.57958(16) 0.0095 1.0000 Uani . . . . . .
C9 C 0.75324(18) 0.48753(9) 0.70955(17) 0.0112 1.0000 Uani . . . . . .
C10 C 0.61085(18) 0.49763(9) 0.78783(17) 0.0116 1.0000 Uani . . . . . .
C11 C 0.47964(18) 0.45456(9) 0.73288(16) 0.0105 1.0000 Uani . . . . . .
C12 C 0.48913(16) 0.40250(8) 0.60034(16) 0.0081 1.0000 Uani . . . . . .
C16 C 0.94411(16) 0.25467(9) 0.47972(17) 0.0096 1.0000 Uani . . . . . .
C18 C 1.06696(18) 0.37093(9) -0.06333(17) 0.0114 1.0000 Uani . . . . . .
N6 N 0.64460(14) 0.34190(7) 0.38619(14) 0.0084 1.0000 Uani . . . . . .
N13 N 0.34141(15) 0.36338(7) 0.54782(14) 0.0091 1.0000 Uani . . . . . .
N17 N 0.95583(15) 0.21875(8) 0.59770(16) 0.0130 1.0000 Uani . . . . . .
O14 O 0.21835(13) 0.38166(7) 0.61574(13) 0.0141 1.0000 Uani . . . . . .
O15 O 0.34383(13) 0.31374(7) 0.43534(12) 0.0112 1.0000 Uani . . . . . .
H31 H 1.1414 0.2838 0.2226 0.0102 1.0000 Uiso R . . . . .
H81 H 0.8618 0.4295 0.5282 0.0125 1.0000 Uiso R . . . . .
H91 H 0.8445 0.5180 0.7453 0.0127 1.0000 Uiso R . . . . .
H101 H 0.6036 0.5342 0.8767 0.0148 1.0000 Uiso R . . . . .
H111 H 0.3826 0.4603 0.7835 0.0126 1.0000 Uiso R . . . . .
H181 H 1.1737 0.3500 -0.0567 0.0179 1.0000 Uiso R . . . . .
H182 H 1.0713 0.4302 -0.0830 0.0176 1.0000 Uiso R . . . . .
H183 H 1.0119 0.3445 -0.1525 0.0170 1.0000 Uiso R . . . . .
H61 H 0.5578 0.3235 0.3435 0.0114 1.0000 Uiso R . . . . .

loop_
_atom_site_aniso_label
_atom_site_aniso_U_11
_atom_site_aniso_U_22
_atom_site_aniso_U_33
_atom_site_aniso_U_23
_atom_site_aniso_U_13
_atom_site_aniso_U_12
S1 0.00790(16) 0.00968(14) 0.00686(15) 0.00111(11) -0.00030(11) 0.00128(11)
C2 0.0083(6) 0.0092(5) 0.0091(6) -0.0005(4) -0.0004(5) 0.0003(4)
C3 0.0073(6) 0.0101(5) 0.0090(6) 0.0000(4) -0.0013(5) 0.0002(4)
C4 0.0095(6) 0.0089(5) 0.0074(5) 0.0003(4) -0.0011(5) -0.0006(4)
C5 0.0091(6) 0.0091(5) 0.0059(5) 0.0009(4) 0.0002(5) -0.0003(4)
C7 0.0100(6) 0.0069(5) 0.0068(5) 0.0010(4) -0.0011(5) 0.0007(4)
C8 0.0090(6) 0.0104(6) 0.0090(6) -0.0006(4) -0.0001(5) -0.0002(4)
C9 0.0131(7) 0.0102(6) 0.0102(6) -0.0004(5) -0.0038(5) -0.0003(5)
C10 0.0158(7) 0.0107(6) 0.0082(6) -0.0011(5) -0.0013(5) 0.0017(5)
C11 0.0134(7) 0.0101(6) 0.0080(6) 0.0007(4) 0.0006(5) 0.0026(5)
C12 0.0081(6) 0.0090(5) 0.0072(5) 0.0002(4) -0.0004(5) 0.0002(4)
C16 0.0062(6) 0.0117(6) 0.0108(6) -0.0003(5) -0.0003(5) 0.0004(4)
C18 0.0119(7) 0.0127(6) 0.0095(6) 0.0014(5) 0.0016(5) 0.0000(5)
N6 0.0069(5) 0.0106(5) 0.0075(5) -0.0020(4) -0.0006(4) -0.0002(4)
N13 0.0092(6) 0.0097(5) 0.0084(5) 0.0017(4) 0.0008(4) 0.0001(4)
N17 0.0096(6) 0.0158(6) 0.0135(6) 0.0028(5) -0.0004(5) 0.0008(4)
O14 0.0097(5) 0.0188(5) 0.0140(5) -0.0010(4) 0.0056(4) 0.0000(4)
O15 0.0102(5) 0.0135(5) 0.0098(5) -0.0032(4) -0.0004(4) 0.0002(4)

loop_
_atom_type_symbol
_atom_type_scat_dispersion_real
_atom_type_scat_dispersion_imag
_atom_type_scat_Cromer_Mann_a1
_atom_type_scat_Cromer_Mann_b1
_atom_type_scat_Cromer_Mann_a2
_atom_type_scat_Cromer_Mann_b2
_atom_type_scat_Cromer_Mann_a3
_atom_type_scat_Cromer_Mann_b3
_atom_type_scat_Cromer_Mann_a4
_atom_type_scat_Cromer_Mann_b4
_atom_type_scat_Cromer_Mann_c
_atom_type_scat_source
C 0.0020 0.0020 2.3100 20.8439 1.0200 10.2075 1.5886 0.5687 0.8650 51.6512 0.2156
;
International Tables Vol C 4.2.6.8 and 6.1.1.4
and D. T. Cromer, J. Appl. Cryst. (1983), 16, 433.
;
H 0.0000 0.0000 0.4930 10.5109 0.3229 26.1257 0.1402 3.1424 0.0408 57.7998 0.0030
;
International Tables Vol C 4.2.6.8 and 6.1.1.4
and D. T. Cromer, J. Appl. Cryst. (1983), 16, 433.
;
N 0.0040 0.0030 12.2126 0.0057 3.1322 9.8933 2.0125 28.9975 1.1663 0.5826 -11.5290
;
International Tables Vol C 4.2.6.8 and 6.1.1.4
and D. T. Cromer, J. Appl. Cryst. (1983), 16, 433.
;
O 0.0070 0.0060 3.0485 13.2771 2.2868 5.7011 1.5463 0.3239 0.8670 32.9089 0.2508
;
International Tables Vol C 4.2.6.8 and 6.1.1.4
and D. T. Cromer, J. Appl. Cryst. (1983), 16, 433.
;
S 0.1050 0.1160 6.9053 1.4679 5.2034 22.2151 1.4379 0.2536 1.5863 56.1720 0.8669
;
International Tables Vol C 4.2.6.8 and 6.1.1.4
and D. T. Cromer, J. Appl. Cryst. (1983), 16, 433.
;

loop_
_geom_angle_atom_site_label_1
_geom_angle_site_symmetry_1
_geom_angle_atom_site_label_2
_geom_angle_site_symmetry_2
_geom_angle_atom_site_label_3
_geom_angle_site_symmetry_3
_geom_angle
_geom_angle_publ_flag
C2 . S1 . C5 . 92.63(7) yes
S1 . C2 . C3 . 111.16(11) yes
S1 . C2 . C18 . 120.23(10) yes
C3 . C2 . C18 . 128.58(13) yes
C2 . C3 . C4 . 112.51(13) yes
C2 . C3 . H31 . 124.1 no
C4 . C3 . H31 . 123.4 no
C3 . C4 . C5 . 113.51(12) yes
C3 . C4 . C16 . 125.43(13) yes
C5 . C4 . C16 . 121.06(13) yes
S1 . C5 . C4 . 110.18(11) yes
S1 . C5 . N6 . 121.69(10) yes
C4 . C5 . N6 . 128.12(12) yes
C8 . C7 . C12 . 115.99(12) yes
C8 . C7 . N6 . 120.56(13) yes
C12 . C7 . N6 . 123.45(12) yes
C7 . C8 . C9 . 121.58(14) yes
C7 . C8 . H81 . 118.3 no
C9 . C8 . H81 . 120.1 no
C8 . C9 . C10 . 121.34(13) yes
C8 . C9 . H91 . 119.4 no
C10 . C9 . H91 . 119.3 no
C9 . C10 . C11 . 118.58(13) yes
C9 . C10 . H101 . 121.0 no
C11 . C10 . H101 . 120.5 no
C10 . C11 . C12 . 120.57(14) yes
C10 . C11 . H111 . 120.2 no
C12 . C11 . H111 . 119.2 no
C7 . C12 . C11 . 121.94(13) yes
C7 . C12 . N13 . 122.11(12) yes
C11 . C12 . N13 . 115.90(13) yes
C4 . C16 . N17 . 177.67(15) yes
C2 . C18 . H181 . 109.4 no
C2 . C18 . H182 . 111.7 no
H181 . C18 . H182 . 108.3 no
C2 . C18 . H183 . 110.2 no
H181 . C18 . H183 . 109.2 no
H182 . C18 . H183 . 108.1 no
C5 . N6 . C7 . 123.23(12) yes
C5 . N6 . H61 . 117.5 no
C7 . N6 . H61 . 117.2 no
C12 . N13 . O14 . 118.81(12) yes
C12 . N13 . O15 . 118.79(12) yes
O14 . N13 . O15 . 122.40(12) yes

loop_
_geom_bond_atom_site_label_1
_geom_bond_site_symmetry_1
_geom_bond_atom_site_label_2
_geom_bond_site_symmetry_2
_geom_bond_distance
_geom_bond_publ_flag
S1 . C2 . 1.7327(15) yes
S1 . C5 . 1.7242(14) yes
C2 . C3 . 1.3630(18) yes
C2 . C18 . 1.494(2) yes
C3 . C4 . 1.428(2) yes
C3 . H31 . 0.947 no
C4 . C5 . 1.3790(19) yes
C4 . C16 . 1.4315(19) yes
C5 . N6 . 1.3957(19) yes
C7 . C8 . 1.4126(18) yes
C7 . C12 . 1.411(2) yes
C7 . N6 . 1.3779(17) yes
C8 . C9 . 1.3816(19) yes
C8 . H81 . 0.943 no
C9 . C10 . 1.394(2) yes
C9 . H91 . 0.956 no
C10 . C11 . 1.378(2) yes
C10 . H101 . 0.955 no
C11 . C12 . 1.3990(19) yes
C11 . H111 . 0.937 no
C12 . N13 . 1.4575(18) yes
C16 . N17 . 1.1539(19) yes
C18 . H181 . 0.963 no
C18 . H182 . 0.960 no
C18 . H183 . 0.975 no
N6 . H61 . 0.863 no
N13 . O14 . 1.2325(17) yes
N13 . O15 . 1.2385(15) yes

loop_
_geom_hbond_atom_site_label_D
_geom_hbond_site_symmetry_D
_geom_hbond_atom_site_label_H
_geom_hbond_site_symmetry_H
_geom_hbond_atom_site_label_A
_geom_hbond_site_symmetry_A
_geom_hbond_angle_DHA
_geom_hbond_distance_DH
_geom_hbond_distance_HA
_geom_hbond_distance_DA
_geom_hbond_publ_flag
C3 . H31 . O15 1_655 126.17(4) 0.947 2.506 3.159(2) yes
N6 . H61 . N17 4_454 140.14(5) 0.863 2.336 3.049(2) yes
N6 . H61 . O15 . 129.41(4) 0.863 1.988 2.622(2) yes
